data_7704247
loop_
_publ_author_name
'Mikhalyova, Elena A.'
'Zeller, Matthias'
'Jasinski, Jerry P.'
'Butcher, Raymond J.'
'Carrella, Luca M.'
'Sedykh, Alexander E.'
'Gavrilenko, Konstantin S.'
'Smola, Sergey S.'
'Frasso, Michael'
'Cazorla, Sebastian Calderon'
'Perera, Kuluni'
'Shi, Anni'
'Ranjbar, Habib G.'
'Smith, Casey'
'Deac, Alexandru'
'Liu, Youlin'
'McGee, Sean M.'
'Dotsenko, Vladimir P.'
'Kumke, Michael U.'
'M\"uller-Buschbaum, Klaus'
'Rentschler, Eva'
'Addison, Anthony W.'
'Pavlishchuk, Vitaly V.'

_publ_section_title
;
 Combination of single-molecule magnet behaviour and luminescence
 properties in a new series of lanthanide complexes with
 tris(pyrazolyl)borate and oligo(\b-diketonate) ligands.
;
_journal_issue 23
_journal_name_full 'Dalton transactions (Cambridge, England : 2003)'
_journal_page_first 7774
_journal_page_last 7789
_journal_paper_doi 10.1039/d0dt00600a
_journal_volume 49
_journal_year 2020
_chemical_formula_moiety 'C29 H31 B2 Dy N12 O2, 1(C7H16)'
_chemical_formula_sum 'C36 H47 B2 Dy N12 O2'
_chemical_formula_weight 863.97
_space_group_crystal_system monoclinic
_space_group_IT_number 15
_space_group_name_Hall '-I 2ya'
_space_group_name_H-M_alt 'I 1 2/a 1'
_atom_sites_solution_hydrogens geom
_atom_sites_solution_primary dual
_atom_sites_solution_secondary difmap
_audit_creation_date 2020-01-27
_audit_creation_method
;
Olex2 1.2
(compiled 2018.05.29 svn.r3508 for OlexSys, GUI svn.r5506)
;
_audit_update_record
;
2020-04-03 deposited with the CCDC.	2020-04-30 downloaded from the CCDC.
;
_cell_angle_alpha 90
_cell_angle_beta 111.121(5)
_cell_angle_gamma 90
_cell_formula_units_Z 4
_cell_length_a 11.3834(5)
_cell_length_b 23.2108(10)
_cell_length_c 15.7395(7)
_cell_measurement_reflns_used 4159
_cell_measurement_temperature 173(2)
_cell_measurement_theta_max 71.6090
_cell_measurement_theta_min 3.5720
_cell_volume 3879.3(3)
_computing_cell_refinement
;
CrysAlisPro, Agilent Technologies,
Version 1.171.37.31 (release 14-01-2014 CrysAlis171 .NET)
(compiled Jan 14 2014,18:38:05)
;
_computing_data_collection
;
CrysAlisPro, Agilent Technologies,
Version 1.171.37.31 (release 14-01-2014 CrysAlis171 .NET)
(compiled Jan 14 2014,18:38:05)
;
_computing_data_reduction
;
CrysAlisPro, Agilent Technologies,
Version 1.171.37.31 (release 14-01-2014 CrysAlis171 .NET)
(compiled Jan 14 2014,18:38:05)
;
_computing_molecular_graphics 'Olex2 (Dolomanov et al., 2009)'
_computing_publication_material 'Olex2 (Dolomanov et al., 2009)'
_computing_structure_refinement 'ShelXL (Sheldrick, 2015)'
_computing_structure_solution 'ShelXT (Sheldrick, 2015)'
_diffrn_ambient_temperature 173(2)
_diffrn_detector 'CCD plate'
_diffrn_detector_area_resol_mean 16.0416
_diffrn_detector_type Eos
_diffrn_measured_fraction_theta_full 0.997
_diffrn_measured_fraction_theta_max 0.974
_diffrn_measurement_details
;
#__ type_ start__ end____ width___ exp.time_
  1 omega    3.00   30.00   1.0000    1.3900
omega____ theta____ kappa____ phi______ frames
    -      -33.5000   37.0000  -60.0000 27

#__ type_ start__ end____ width___ exp.time_
  2 omega   11.00   55.00   1.0000    1.3900
omega____ theta____ kappa____ phi______ frames
    -       35.3572   77.0000  120.0000 44

#__ type_ start__ end____ width___ exp.time_
  3 omega  102.00  128.00   1.0000    5.5650
omega____ theta____ kappa____ phi______ frames
    -      108.0000  178.0000    0.0000 26

#__ type_ start__ end____ width___ exp.time_
  4 omega   92.00  156.00   1.0000    5.5650
omega____ theta____ kappa____ phi______ frames
    -      108.0000   61.0000  -90.0000 64

#__ type_ start__ end____ width___ exp.time_
  5 omega   91.00  169.00   1.0000    5.5650
omega____ theta____ kappa____ phi______ frames
    -      108.0000   61.0000  -60.0000 78

#__ type_ start__ end____ width___ exp.time_
  6 omega   99.00  132.00   1.0000    5.5650
omega____ theta____ kappa____ phi______ frames
    -      108.0000  -77.0000 -180.0000 33

#__ type_ start__ end____ width___ exp.time_
  7 omega   52.00  107.00   1.0000    5.5650
omega____ theta____ kappa____ phi______ frames
    -      108.0000  -94.0000 -120.0000 55

#__ type_ start__ end____ width___ exp.time_
  8 omega   63.00  100.00   1.0000    5.5650
omega____ theta____ kappa____ phi______ frames
    -      108.0000  -94.0000    0.0000 37

#__ type_ start__ end____ width___ exp.time_
  9 omega   84.00  109.00   1.0000    5.5650
omega____ theta____ kappa____ phi______ frames
    -      108.0000  -94.0000   30.0000 25

#__ type_ start__ end____ width___ exp.time_
 10 omega   56.00   83.00   1.0000    5.5650
omega____ theta____ kappa____ phi______ frames
    -      108.0000  -30.0000  150.0000 27

#__ type_ start__ end____ width___ exp.time_
 11 omega   43.00  110.00   1.0000    5.5650
omega____ theta____ kappa____ phi______ frames
    -      108.0000  -77.0000   90.0000 67

#__ type_ start__ end____ width___ exp.time_
 12 omega   42.00   91.00   1.0000    5.5650
omega____ theta____ kappa____ phi______ frames
    -      108.0000  -30.0000    0.0000 49

#__ type_ start__ end____ width___ exp.time_
 13 omega   40.00   87.00   1.0000    5.5650
omega____ theta____ kappa____ phi______ frames
    -      108.0000  -30.0000  120.0000 47

#__ type_ start__ end____ width___ exp.time_
 14 omega   29.00   74.00   1.0000    1.3900
omega____ theta____ kappa____ phi______ frames
    -       35.3572  -99.0000    0.0000 45

#__ type_ start__ end____ width___ exp.time_
 15 omega   46.00   79.00   1.0000    5.5650
omega____ theta____ kappa____ phi______ frames
    -      108.0000  -77.0000 -180.0000 33

#__ type_ start__ end____ width___ exp.time_
 16 omega  -63.00  -17.00   1.0000    1.3900
omega____ theta____ kappa____ phi______ frames
    -      -33.5000  -37.0000 -150.0000 46

#__ type_ start__ end____ width___ exp.time_
 17 omega -103.00  -74.00   1.0000    1.3900
omega____ theta____ kappa____ phi______ frames
    -      -33.5000  -37.0000 -150.0000 29

#__ type_ start__ end____ width___ exp.time_
 18 omega  -90.00  -41.00   1.0000    1.3900
omega____ theta____ kappa____ phi______ frames
    -      -33.5000 -178.0000  -90.0000 49

#__ type_ start__ end____ width___ exp.time_
 19 omega -103.00  -19.00   1.0000    1.3900
omega____ theta____ kappa____ phi______ frames
    -      -33.5000  -37.0000  120.0000 84
;
_diffrn_measurement_device 'four-circle diffractometer'
_diffrn_measurement_device_type 'Rigaku-OxfordDiffraction Eos, Gemini'
_diffrn_measurement_method '\w scans'
_diffrn_orient_matrix_UB_11 0.0313663000
_diffrn_orient_matrix_UB_12 -0.0635317000
_diffrn_orient_matrix_UB_13 -0.0107268000
_diffrn_orient_matrix_UB_21 -0.1399321000
_diffrn_orient_matrix_UB_22 -0.0159183000
_diffrn_orient_matrix_UB_23 -0.0263638000
_diffrn_orient_matrix_UB_31 -0.0208422000
_diffrn_orient_matrix_UB_32 0.0108468000
_diffrn_orient_matrix_UB_33 -0.1010255000
_diffrn_radiation_monochromator graphite
_diffrn_radiation_probe x-ray
_diffrn_radiation_type CuK\a
_diffrn_radiation_wavelength 1.54184
_diffrn_reflns_av_R_equivalents 0.0520
_diffrn_reflns_av_unetI/netI 0.0585
_diffrn_reflns_Laue_measured_fraction_full 0.997
_diffrn_reflns_Laue_measured_fraction_max 0.974
_diffrn_reflns_limit_h_max 12
_diffrn_reflns_limit_h_min -13
_diffrn_reflns_limit_k_max 28
_diffrn_reflns_limit_k_min -23
_diffrn_reflns_limit_l_max 14
_diffrn_reflns_limit_l_min -18
_diffrn_reflns_number 7719
_diffrn_reflns_point_group_measured_fraction_full 0.997
_diffrn_reflns_point_group_measured_fraction_max 0.974
_diffrn_reflns_theta_full 67.684
_diffrn_reflns_theta_max 71.623
_diffrn_reflns_theta_min 3.562
_diffrn_source 'Enhance (Cu) X-ray Source'
_exptl_absorpt_coefficient_mu 10.696
_exptl_absorpt_correction_T_max 1.00000
_exptl_absorpt_correction_T_min 0.47851
_exptl_absorpt_correction_type multi-scan
_exptl_absorpt_process_details
;
CrysAlisPro, Agilent Technologies,
Version 1.171.37.31 (release 14-01-2014 CrysAlis171 .NET)
(compiled Jan 14 2014,18:38:05)
Empirical absorption correction using spherical harmonics,
 implemented in SCALE3 ABSPACK scaling algorithm.
;
_exptl_crystal_colour colourless
_exptl_crystal_colour_primary colourless
_exptl_crystal_density_diffrn 1.479
_exptl_crystal_description prism
_exptl_crystal_F_000 1756
_exptl_crystal_size_max 0.41
_exptl_crystal_size_mid 0.37
_exptl_crystal_size_min 0.21
_refine_diff_density_max 0.803
_refine_diff_density_min -1.073
_refine_diff_density_rms 0.101
_refine_ls_extinction_method none
_refine_ls_goodness_of_fit_ref 1.038
_refine_ls_hydrogen_treatment constr
_refine_ls_matrix_type full
_refine_ls_number_parameters 211
_refine_ls_number_reflns 3690
_refine_ls_number_restraints 0
_refine_ls_restrained_S_all 1.038
_refine_ls_R_factor_all 0.0375
_refine_ls_R_factor_gt 0.0346
_refine_ls_shift/su_max 0.000
_refine_ls_shift/su_mean 0.000
_refine_ls_structure_factor_coef Fsqd
_refine_ls_weighting_details 'w=1/[\s^2^(Fo^2^)+(0.0514P)^2^] where P=(Fo^2^+2Fc^2^)/3'
_refine_ls_weighting_scheme calc
_refine_ls_wR_factor_gt 0.0861
_refine_ls_wR_factor_ref 0.0884
_reflns_Friedel_coverage 0.000
_reflns_number_gt 3433
_reflns_number_total 3690
_reflns_threshold_expression 'I > 2\s(I)'
_cod_data_source_file d0dt00600a4.cif
_cod_data_source_block ta-lm140616a
_cod_depositor_comments 'Adding full bibliography for 7704247--7704266.cif.'
_cod_database_code 7704247
_shelx_shelxl_version_number 2018/1
_chemical_oxdiff_formula 'C36 H47 B2 Dy N12 O2'
_chemical_oxdiff_usercomment 'Addison's TA-LM140616a'
_shelx_space_group_comment
;
The symmetry employed for this shelxl refinement is uniquely defined
by the following loop, which should always be used as a source of
symmetry information in preference to the above space-group names.
They are only intended as comments.
;
_shelx_estimated_absorpt_t_max 0.214
_shelx_estimated_absorpt_t_min 0.097
_reflns_odcompleteness_completeness 99.86
_reflns_odcompleteness_iscentric 1
_reflns_odcompleteness_theta 68.13
_olex2_refinement_description
;
1. Fixed Uiso
 At 1.2 times of:
  All B(H) groups, All C(H) groups
 At 1.5 times of:
  All C(H,H,H) groups
2.a Ternary CH refined with riding coordinates:
 B1(H1A)
2.b Aromatic/amide H refined with riding coordinates:
 C1(H1), C2(H2), C3(H3), C4(H4), C5(H5), C6(H6), C7(H7), C8(H8), C9(H9),
 C14(H14), C15(H15), C16(H16)
2.c Idealised Me refined as rotating group:
 C11(H11A,H11B,H11C)
;
_smtbx_masks_special_details
;
A solvent mask was calculated and 236 electrons were
found in a volume of 972 cubic Angstrom in two voids 
per unit cell.
This is consistent with the presence of 1[n-heptane] 
per Formula Unit which account for 232 electrons per 
unit cell. This material was recrystallised from 
n-heptane.
;
_olex2_exptl_crystal_mounting_method 'Nylon Loop'
_olex2_submission_special_instructions 'No special instructions were received'

loop_
_space_group_symop_operation_xyz
'x, y, z'
'-x+1/2, y, -z'
'x+1/2, y+1/2, z+1/2'
'-x+1, y+1/2, -z+1/2'
'-x, -y, -z'
'x-1/2, -y, z'
'-x+1/2, -y+1/2, -z+1/2'
'x, -y+1/2, z+1/2'

loop_
_atom_site_label
_atom_site_type_symbol
_atom_site_fract_x
_atom_site_fract_y
_atom_site_fract_z
_atom_site_U_iso_or_equiv
_atom_site_adp_type
_atom_site_occupancy
_atom_site_site_symmetry_order
_atom_site_calc_flag
_atom_site_refinement_flags_posn
_atom_site_refinement_flags_adp
_atom_site_refinement_flags_occupancy
_atom_site_disorder_assembly
_atom_site_disorder_group
Dy1 Dy 0.750000 0.29936(2) 0.500000 0.01563(10) Uani 1 2 d S T P . .
O1 O 0.7266(2) 0.37725(10) 0.57868(15) 0.0247(5) Uani 1 1 d . . . . .
N1 N 0.5313(3) 0.19284(13) 0.39510(18) 0.0225(6) Uani 1 1 d . . . . .
N2 N 0.6511(3) 0.20972(12) 0.40920(18) 0.0204(5) Uani 1 1 d . . . . .
N3 N 0.4926(2) 0.23802(13) 0.52866(17) 0.0214(5) Uani 1 1 d . . . . .
N4 N 0.5993(2) 0.26901(12) 0.57072(17) 0.0198(5) Uani 1 1 d . . . . .
N5 N 0.4284(3) 0.28893(13) 0.37795(18) 0.0228(6) Uani 1 1 d . . . . .
N6 N 0.5298(2) 0.32353(13) 0.39061(17) 0.0228(5) Uani 1 1 d . . . . .
C1 C 0.5106(4) 0.14048(17) 0.3568(3) 0.0324(8) Uani 1 1 d . . . . .
H1 H 0.433713 0.119673 0.339804 0.039 Uiso 1 1 calc R . . . .
C2 C 0.6191(4) 0.12187(17) 0.3463(3) 0.0355(8) Uani 1 1 d . . . . .
H2 H 0.632691 0.086329 0.321350 0.043 Uiso 1 1 calc R . . . .
C3 C 0.7040(3) 0.16614(16) 0.3800(2) 0.0270(7) Uani 1 1 d . . . . .
H3 H 0.788493 0.165801 0.382226 0.032 Uiso 1 1 calc R . . . .
C4 C 0.4420(3) 0.22199(18) 0.5905(2) 0.0307(7) Uani 1 1 d . . . . .
H4 H 0.367570 0.199770 0.577989 0.037 Uiso 1 1 calc R . . . .
C5 C 0.5152(3) 0.24288(18) 0.6739(2) 0.0318(8) Uani 1 1 d . . . . .
H5 H 0.502688 0.238269 0.730051 0.038 Uiso 1 1 calc R . . . .
C6 C 0.6118(3) 0.27237(16) 0.6586(2) 0.0243(6) Uani 1 1 d . . . . .
H6 H 0.677835 0.292209 0.704139 0.029 Uiso 1 1 calc R . . . .
C7 C 0.3223(3) 0.31446(18) 0.3208(2) 0.0310(8) Uani 1 1 d . . . . .
H7 H 0.239760 0.298800 0.301770 0.037 Uiso 1 1 calc R . . . .
C8 C 0.3545(4) 0.36661(19) 0.2951(3) 0.0406(9) Uani 1 1 d . . . . .
H8 H 0.300453 0.394155 0.255289 0.049 Uiso 1 1 calc R . . . .
C9 C 0.4843(3) 0.37032(17) 0.3405(2) 0.0323(8) Uani 1 1 d . . . . .
H9 H 0.534181 0.402228 0.336275 0.039 Uiso 1 1 calc R . . . .
C10 C 0.7301(3) 0.43173(14) 0.5720(2) 0.0232(6) Uani 1 1 d . . . . .
C11 C 0.7160(4) 0.46497(19) 0.6502(3) 0.0380(8) Uani 1 1 d . . . . .
H11A H 0.667660 0.442004 0.678437 0.057 Uiso 1 1 calc GR . . . .
H11B H 0.671762 0.501234 0.627533 0.057 Uiso 1 1 calc GR . . . .
H11C H 0.799539 0.473255 0.695538 0.057 Uiso 1 1 calc GR . . . .
C12 C 0.750000 0.4612(2) 0.500000 0.0266(9) Uani 1 2 d S T P . .
C13 C 0.750000 0.5254(2) 0.500000 0.0281(10) Uani 1 2 d S T P . .
C14 C 0.8615(4) 0.55628(19) 0.5353(3) 0.0428(9) Uani 1 1 d . . . . .
H14 H 0.939164 0.536172 0.559743 0.051 Uiso 1 1 calc R . . . .
C15 C 0.8614(5) 0.6160(2) 0.5356(4) 0.0544(12) Uani 1 1 d . . . . .
H15 H 0.938536 0.636497 0.560574 0.065 Uiso 1 1 calc R . . . .
C16 C 0.750000 0.6456(3) 0.500000 0.0517(17) Uani 1 2 d S T P . .
H16 H 0.750002 0.686558 0.500002 0.062 Uiso 1 2 calc RS T P . .
B1 B 0.4400(3) 0.22976(18) 0.4234(2) 0.0231(7) Uani 1 1 d . . . . .
H1A H 0.355572 0.210725 0.403858 0.028 Uiso 1 1 calc R . . . .

loop_
_atom_site_aniso_label
_atom_site_aniso_U_11
_atom_site_aniso_U_22
_atom_site_aniso_U_33
_atom_site_aniso_U_23
_atom_site_aniso_U_13
_atom_site_aniso_U_12
Dy1 0.01115(13) 0.02197(14) 0.01419(13) 0.000 0.00508(9) 0.000
O1 0.0212(10) 0.0307(12) 0.0241(10) -0.0015(9) 0.0103(9) -0.0018(9)
N1 0.0160(12) 0.0306(15) 0.0201(12) -0.0020(10) 0.0057(10) -0.0057(11)
N2 0.0151(12) 0.0273(13) 0.0199(12) -0.0027(10) 0.0077(10) -0.0023(10)
N3 0.0133(11) 0.0326(15) 0.0192(12) -0.0005(10) 0.0071(9) -0.0022(11)
N4 0.0126(11) 0.0281(14) 0.0170(11) -0.0001(10) 0.0035(9) 0.0020(10)
N5 0.0156(12) 0.0329(15) 0.0186(12) -0.0023(11) 0.0048(10) -0.0006(11)
N6 0.0156(12) 0.0294(14) 0.0201(12) -0.0001(11) 0.0025(10) 0.0009(11)
C1 0.0318(18) 0.0321(19) 0.0352(18) -0.0104(15) 0.0142(15) -0.0094(15)
C2 0.041(2) 0.0293(18) 0.042(2) -0.0117(15) 0.0214(17) -0.0047(16)
C3 0.0279(16) 0.0319(18) 0.0251(15) -0.0028(13) 0.0142(13) 0.0020(14)
C4 0.0220(15) 0.046(2) 0.0291(17) 0.0056(15) 0.0154(14) -0.0010(15)
C5 0.0297(17) 0.050(2) 0.0204(15) 0.0054(15) 0.0151(13) 0.0050(16)
C6 0.0197(14) 0.0367(18) 0.0185(14) 0.0003(13) 0.0092(11) 0.0043(13)
C7 0.0131(14) 0.046(2) 0.0267(16) -0.0037(15) -0.0015(12) 0.0047(14)
C8 0.0248(18) 0.043(2) 0.0378(19) 0.0097(17) -0.0083(15) 0.0105(16)
C9 0.0244(17) 0.0343(19) 0.0309(17) 0.0072(14) 0.0013(14) 0.0014(14)
C10 0.0135(13) 0.0237(15) 0.0298(15) -0.0066(13) 0.0047(12) -0.0012(12)
C11 0.041(2) 0.041(2) 0.0354(19) -0.0117(16) 0.0175(16) -0.0013(17)
C12 0.019(2) 0.025(2) 0.035(2) 0.000 0.0088(18) 0.000
C13 0.026(2) 0.019(2) 0.040(3) 0.000 0.014(2) 0.000
C14 0.0252(18) 0.036(2) 0.063(3) 0.0026(19) 0.0107(18) -0.0040(16)
C15 0.058(3) 0.035(2) 0.074(3) -0.006(2) 0.029(3) -0.021(2)
C16 0.084(5) 0.024(3) 0.070(4) 0.000 0.055(4) 0.000
B1 0.0159(15) 0.036(2) 0.0168(15) -0.0037(14) 0.0056(12) -0.0064(15)

loop_
_atom_type_symbol
_atom_type_description
_atom_type_scat_dispersion_real
_atom_type_scat_dispersion_imag
_atom_type_scat_source
C C 0.0181 0.0091 'International Tables Vol C Tables 4.2.6.8 and 6.1.1.4'
H H 0.0000 0.0000 'International Tables Vol C Tables 4.2.6.8 and 6.1.1.4'
B B 0.0090 0.0039 'International Tables Vol C Tables 4.2.6.8 and 6.1.1.4'
Dy Dy -9.8046 9.8477 'International Tables Vol C Tables 4.2.6.8 and 6.1.1.4'
N N 0.0311 0.0180 'International Tables Vol C Tables 4.2.6.8 and 6.1.1.4'
O O 0.0492 0.0322 'International Tables Vol C Tables 4.2.6.8 and 6.1.1.4'

loop_
_geom_angle_atom_site_label_1
_geom_angle_atom_site_label_2
_geom_angle_atom_site_label_3
_geom_angle
_geom_angle_site_symmetry_1
_geom_angle_site_symmetry_3
_geom_angle_publ_flag
O1 Dy1 O1 73.79(12) . 2_656 ?
O1 Dy1 N2 147.73(8) . . ?
O1 Dy1 N2 117.50(8) . 2_656 ?
O1 Dy1 N2 147.73(8) 2_656 2_656 ?
O1 Dy1 N2 117.50(8) 2_656 . ?
O1 Dy1 N4 135.71(9) 2_656 . ?
O1 Dy1 N4 135.70(9) . 2_656 ?
O1 Dy1 N4 75.05(9) . . ?
O1 Dy1 N4 75.05(9) 2_656 2_656 ?
O1 Dy1 N6 84.97(9) 2_656 2_656 ?
O1 Dy1 N6 84.97(9) . . ?
O1 Dy1 N6 74.60(9) . 2_656 ?
O1 Dy1 N6 74.60(9) 2_656 . ?
N2 Dy1 N2 70.36(12) . 2_656 ?
N4 Dy1 N2 75.61(8) 2_656 . ?
N4 Dy1 N2 77.32(9) 2_656 2_656 ?
N4 Dy1 N2 77.32(9) . . ?
N4 Dy1 N2 75.61(8) . 2_656 ?
N4 Dy1 N4 146.73(13) 2_656 . ?
N4 Dy1 N6 115.79(8) 2_656 . ?
N4 Dy1 N6 115.79(8) . 2_656 ?
N4 Dy1 N6 72.02(9) . . ?
N4 Dy1 N6 72.02(9) 2_656 2_656 ?
N6 Dy1 N2 70.80(9) 2_656 2_656 ?
N6 Dy1 N2 133.63(9) 2_656 . ?
N6 Dy1 N2 133.63(9) . 2_656 ?
N6 Dy1 N2 70.80(9) . . ?
N6 Dy1 N6 154.48(13) 2_656 . ?
C10 O1 Dy1 137.5(2) . . ?
N2 N1 B1 122.5(3) . . ?
C1 N1 N2 109.8(3) . . ?
C1 N1 B1 127.6(3) . . ?
N1 N2 Dy1 122.9(2) . . ?
C3 N2 Dy1 130.3(2) . . ?
C3 N2 N1 106.0(3) . . ?
N4 N3 B1 121.1(3) . . ?
C4 N3 N4 109.5(3) . . ?
C4 N3 B1 129.3(3) . . ?
N3 N4 Dy1 125.24(19) . . ?
C6 N4 Dy1 128.1(2) . . ?
C6 N4 N3 106.1(3) . . ?
N6 N5 B1 122.3(3) . . ?
C7 N5 N6 110.2(3) . . ?
C7 N5 B1 127.5(3) . . ?
N5 N6 Dy1 123.2(2) . . ?
C9 N6 Dy1 131.3(2) . . ?
C9 N6 N5 105.4(3) . . ?
N1 C1 H1 125.7 . . ?
N1 C1 C2 108.6(3) . . ?
C2 C1 H1 125.7 . . ?
C1 C2 H2 127.6 . . ?
C1 C2 C3 104.8(3) . . ?
C3 C2 H2 127.6 . . ?
N2 C3 C2 110.8(3) . . ?
N2 C3 H3 124.6 . . ?
C2 C3 H3 124.6 . . ?
N3 C4 H4 125.5 . . ?
N3 C4 C5 109.0(3) . . ?
C5 C4 H4 125.5 . . ?
C4 C5 H5 127.6 . . ?
C4 C5 C6 104.7(3) . . ?
C6 C5 H5 127.6 . . ?
N4 C6 C5 110.7(3) . . ?
N4 C6 H6 124.6 . . ?
C5 C6 H6 124.6 . . ?
N5 C7 H7 125.8 . . ?
N5 C7 C8 108.3(3) . . ?
C8 C7 H7 125.8 . . ?
C7 C8 H8 127.7 . . ?
C7 C8 C9 104.5(3) . . ?
C9 C8 H8 127.7 . . ?
N6 C9 C8 111.6(3) . . ?
N6 C9 H9 124.2 . . ?
C8 C9 H9 124.2 . . ?
O1 C10 C11 115.2(3) . . ?
O1 C10 C12 124.6(3) . . ?
C12 C10 C11 120.1(3) . . ?
C10 C11 H11A 109.5 . . ?
C10 C11 H11B 109.5 . . ?
C10 C11 H11C 109.5 . . ?
H11A C11 H11B 109.5 . . ?
H11A C11 H11C 109.5 . . ?
H11B C11 H11C 109.5 . . ?
C10 C12 C10 121.9(4) 2_656 . ?
C10 C12 C13 119.1(2) . . ?
C10 C12 C13 119.1(2) 2_656 . ?
C14 C13 C12 121.1(3) . . ?
C14 C13 C12 121.1(3) 2_656 . ?
C14 C13 C14 117.8(5) . 2_656 ?
C13 C14 H14 119.5 . . ?
C15 C14 C13 121.1(4) . . ?
C15 C14 H14 119.5 . . ?
C14 C15 H15 120.0 . . ?
C16 C15 C14 120.1(4) . . ?
C16 C15 H15 120.0 . . ?
C15 C16 C15 119.9(6) 2_656 . ?
C15 C16 H16 120.0 2_656 . ?
C15 C16 H16 120.0 . . ?
N1 B1 N3 109.7(3) . . ?
N1 B1 H1A 109.9 . . ?
N3 B1 H1A 109.9 . . ?
N5 B1 N1 108.6(3) . . ?
N5 B1 N3 108.8(3) . . ?
N5 B1 H1A 109.9 . . ?

loop_
_geom_bond_atom_site_label_1
_geom_bond_atom_site_label_2
_geom_bond_distance
_geom_bond_site_symmetry_2
_geom_bond_publ_flag
Dy1 O1 2.261(2) . ?
Dy1 O1 2.261(2) 2_656 ?
Dy1 N2 2.545(3) . ?
Dy1 N2 2.545(3) 2_656 ?
Dy1 N4 2.461(3) 2_656 ?
Dy1 N4 2.461(3) . ?
Dy1 N6 2.540(3) 2_656 ?
Dy1 N6 2.540(3) . ?
O1 C10 1.271(4) . ?
N1 N2 1.358(4) . ?
N1 C1 1.339(5) . ?
N1 B1 1.533(5) . ?
N2 C3 1.340(4) . ?
N3 N4 1.361(4) . ?
N3 C4 1.349(4) . ?
N3 B1 1.557(4) . ?
N4 C6 1.340(4) . ?
N5 N6 1.361(4) . ?
N5 C7 1.354(4) . ?
N5 B1 1.532(5) . ?
N6 C9 1.332(5) . ?
C1 H1 0.9500 . ?
C1 C2 1.374(6) . ?
C2 H2 0.9500 . ?
C2 C3 1.379(5) . ?
C3 H3 0.9500 . ?
C4 H4 0.9500 . ?
C4 C5 1.366(5) . ?
C5 H5 0.9500 . ?
C5 C6 1.389(5) . ?
C6 H6 0.9500 . ?
C7 H7 0.9500 . ?
C7 C8 1.367(6) . ?
C8 H8 0.9500 . ?
C8 C9 1.393(5) . ?
C9 H9 0.9500 . ?
C10 C11 1.510(5) . ?
C10 C12 1.411(4) . ?
C11 H11A 0.9800 . ?
C11 H11B 0.9800 . ?
C11 H11C 0.9800 . ?
C12 C13 1.489(7) . ?
C13 C14 1.388(5) . ?
C13 C14 1.388(5) 2_656 ?
C14 H14 0.9500 . ?
C14 C15 1.387(7) . ?
C15 H15 0.9500 . ?
C15 C16 1.372(6) . ?
C16 H16 0.9500 . ?
B1 H1A 1.0000 . ?

loop_
_smtbx_masks_void_nr
_smtbx_masks_void_average_x
_smtbx_masks_void_average_y
_smtbx_masks_void_average_z
_smtbx_masks_void_volume
_smtbx_masks_void_count_electrons
_smtbx_masks_void_content
1 -0.768 0.000 0.500 485.8 117.5 '2 C7H16'
2 -0.911 0.500 0.000 485.8 117.5 '2 C7H16'
